data_7034651
loop_
_publ_author_name
'Caballero-Jim\'enez, Judith'
'Habib, Fatemah'
'Ram\'irez-Rosales, Daniel'
'Grande-Aztatzi, Rafael'
'Merino, Gabriel'
'Korobkov, Ilia'
'Singh, Mukesh Kumar'
'Rajaraman, Gopalan'
'Reyes-Ortega, Yasmi'
'Murugesu, Muralee'

_publ_section_title
;
 Inducing magnetic communication in caged dinuclear Co(ii) systems.
;
_journal_issue 18
_journal_name_full 'Dalton transactions (Cambridge, England : 2003)'
_journal_page_first 8649
_journal_page_last 8659
_journal_paper_doi 10.1039/c5dt00497g
_journal_volume 44
_journal_year 2015
_chemical_formula_sum 'C44.5 H60 Cl0.5 Co3 N13.5 O5 S4.5'
_chemical_formula_weight 1202.84
_chemical_name_systematic
; 
 ? 
;
_space_group_crystal_system monoclinic
_space_group_IT_number 7
_space_group_name_Hall 'P -2yac'
_space_group_name_H-M_alt 'P 1 n 1'
_symmetry_space_group_name_Hall 'P -2yac'
_symmetry_space_group_name_H-M 'P 1 n 1'
_atom_sites_solution_hydrogens geom
_audit_creation_method SHELXL-2013
_audit_update_record
;
2015-01-21 deposited with the CCDC.
2015-03-27 downloaded from the CCDC.
;
_cell_angle_alpha 90
_cell_angle_beta 92.909(3)
_cell_angle_gamma 90
_cell_formula_units_Z 2
_cell_length_a 11.2372(6)
_cell_length_b 14.5050(8)
_cell_length_c 16.5974(9)
_cell_measurement_reflns_used 4249
_cell_measurement_temperature 200(2)
_cell_measurement_theta_max 19.16
_cell_measurement_theta_min 2.56
_cell_volume 2701.8(3)
_computing_cell_refinement 'APEX II, Bruker (2009)'
_computing_data_collection 'APEX II, Bruker (2009)'
_computing_data_reduction 'XPREP, Bruker (2009)'
_computing_molecular_graphics 'SHELXTL, Bruker (2004)'
_computing_publication_material 'SHELXTL, Bruker (2004)'
_computing_structure_refinement 'SHELXL-2013 (Sheldrick, 2013)'
_computing_structure_solution 'SHELXS-03 (Sheldrick, 2003)'
_diffrn_ambient_temperature 200(2)
_diffrn_measured_fraction_theta_full 0.679
_diffrn_measured_fraction_theta_max 0.996
_diffrn_measurement_device_type 'Bruker APEX-II CCD'
_diffrn_measurement_method '\f and \w scans'
_diffrn_radiation_type MoK\a
_diffrn_radiation_wavelength 0.71073
_diffrn_reflns_av_R_equivalents 0.1085
_diffrn_reflns_av_unetI/netI 0.0979
_diffrn_reflns_Laue_measured_fraction_full 0.679
_diffrn_reflns_Laue_measured_fraction_max 0.996
_diffrn_reflns_limit_h_max 11
_diffrn_reflns_limit_h_min -11
_diffrn_reflns_limit_k_max 14
_diffrn_reflns_limit_k_min -15
_diffrn_reflns_limit_l_max 17
_diffrn_reflns_limit_l_min -17
_diffrn_reflns_number 30852
_diffrn_reflns_point_group_measured_fraction_full 0.676
_diffrn_reflns_point_group_measured_fraction_max 0.992
_diffrn_reflns_theta_full 25.242
_diffrn_reflns_theta_max 22.019
_diffrn_reflns_theta_min 1.866
_exptl_absorpt_coefficient_mu 1.165
_exptl_absorpt_correction_T_max 0.7447
_exptl_absorpt_correction_T_min 0.6383
_exptl_absorpt_correction_type multi-scan
_exptl_absorpt_process_details 'SADABS, Bruker (2003)'
_exptl_crystal_colour blue
_exptl_crystal_density_diffrn 1.479
_exptl_crystal_density_meas ?
_exptl_crystal_description plate
_exptl_crystal_F_000 1246
_exptl_crystal_size_max 0.150
_exptl_crystal_size_mid 0.100
_exptl_crystal_size_min 0.020
_refine_diff_density_max 0.498
_refine_diff_density_min -0.399
_refine_diff_density_rms 0.074
_refine_ls_abs_structure_details
; 
 Flack x determined using 1810 quotients [(I+)-(I-)]/[(I+)+(I-)] 
 (Parsons and Flack (2004), Acta Cryst. A60, s61). 
;
_refine_ls_abs_structure_Flack 0.025(13)
_refine_ls_extinction_method none
_refine_ls_goodness_of_fit_ref 1.051
_refine_ls_hydrogen_treatment constr
_refine_ls_matrix_type full
_refine_ls_number_parameters 648
_refine_ls_number_reflns 6606
_refine_ls_number_restraints 697
_refine_ls_restrained_S_all 1.010
_refine_ls_R_factor_all 0.0950
_refine_ls_R_factor_gt 0.0562
_refine_ls_shift/su_max 0.000
_refine_ls_shift/su_mean 0.000
_refine_ls_structure_factor_coef Fsqd
_refine_ls_weighting_details 'w=1/[\s^2^(Fo^2^)+(0.0507P)^2^] where P=(Fo^2^+2Fc^2^)/3'
_refine_ls_weighting_scheme calc
_refine_ls_wR_factor_gt 0.1036
_refine_ls_wR_factor_ref 0.1163
_reflns_Friedel_coverage 0.988
_reflns_Friedel_fraction_full 0.673
_reflns_Friedel_fraction_max 0.989
_reflns_number_gt 4848
_reflns_number_total 6606
_reflns_threshold_expression 'I > 2\s(I)'
_cod_data_source_file c5dt00497g2.cif
_cod_data_source_block mm221
_cod_depositor_comments
;
The following automatic conversions were performed:

'_exptl_crystal_density_meas' value 'n/a' was changed to '?' - the
value is perceived as not measured.

Automatic conversion script
Id: cif_fix_values 3105 2015-03-04 15:46:00Z robertas 

 Adding full bibliography for 7034646--7034652.cif.
;
_cod_original_formula_sum 'C44.50 H60 Cl0.50 Co3 N13.50 O5 S4.50'
_cod_database_code 7034651
_shelx_space_group_comment
; 
The symmetry employed for this shelxl refinement is uniquely defined 
by the following loop, which should always be used as a source of 
symmetry information in preference to the above space-group names. 
They are only intended as comments. 
;
_shelx_estimated_absorpt_t_min 0.845
_shelx_estimated_absorpt_t_max 0.977
_shelxl_version_number 2013-4

loop_
_space_group_symop_operation_xyz
'x, y, z'
'x+1/2, -y, z+1/2'

loop_
_atom_site_label
_atom_site_type_symbol
_atom_site_fract_x
_atom_site_fract_y
_atom_site_fract_z
_atom_site_U_iso_or_equiv
_atom_site_adp_type
_atom_site_occupancy
_atom_site_site_symmetry_order
_atom_site_calc_flag
_atom_site_refinement_flags_posn
_atom_site_refinement_flags_adp
_atom_site_refinement_flags_occupancy
_atom_site_disorder_assembly
_atom_site_disorder_group
Co1 Co 0.41751(14) 0.40768(12) 0.59345(11) 0.0355(5) Uani 1 1 d . U . . .
Co2 Co 0.41152(13) 0.05631(11) 0.42057(10) 0.0272(5) Uani 1 1 d . U . . .
Co3 Co 0.43747(15) 0.83179(13) 0.78242(12) 0.0414(5) Uani 1 1 d . U . . .
S1 S 0.7987(4) 0.8157(4) 0.6535(3) 0.0753(15) Uani 1 1 d . U . . .
S2 S 0.1570(4) 0.8188(3) 0.5625(3) 0.0778(16) Uani 1 1 d . U . . .
S3 S 0.4486(4) 0.5903(3) 0.9725(3) 0.0594(12) Uani 1 1 d . U . . .
S4 S 0.3279(4) 1.0972(3) 0.9232(3) 0.0644(13) Uani 1 1 d . U . . .
N1 N 0.4090(10) 0.5388(8) 0.6656(8) 0.056(3) Uani 1 1 d . U . . .
N2 N 0.5226(12) 0.3705(11) 0.6970(8) 0.075(4) Uani 1 1 d . U . . .
H2C H 0.6033 0.3964 0.6876 0.090 Uiso 1 1 calc R U . . .
N3 N 0.5236(10) 0.4939(8) 0.5258(8) 0.053(3) Uani 1 1 d . U . . .
H3C H 0.4717 0.5161 0.4790 0.064 Uiso 1 1 calc R U . . .
N4 N 0.2273(9) 0.4235(7) 0.5958(6) 0.035(3) Uani 1 1 d . U . . .
H4C H 0.1952 0.4108 0.5396 0.042 Uiso 1 1 calc R U . . .
N5 N 0.3959(9) -0.0708(7) 0.3481(7) 0.037(3) Uani 1 1 d . U . . .
N6 N 0.5389(9) -0.0270(7) 0.4850(7) 0.040(3) Uani 1 1 d . U . . .
H6C H 0.6166 -0.0143 0.4604 0.048 Uiso 1 1 calc R U . . .
N7 N 0.4936(9) 0.1039(7) 0.3140(6) 0.035(3) Uani 1 1 d . U . . .
H7C H 0.4359 0.1461 0.2846 0.042 Uiso 1 1 calc R U . . .
N8 N 0.2355(8) 0.0144(7) 0.4465(6) 0.030(2) Uani 1 1 d . U . . .
H8A H 0.2450 -0.0317 0.4912 0.036 Uiso 1 1 calc R U . . .
N9 N 0.3297(10) 0.8197(8) 0.6901(8) 0.047(3) Uani 1 1 d . U . . .
N10 N 0.4286(10) 0.7317(8) 0.8622(8) 0.049(3) Uani 1 1 d . U . . .
N11 N 0.3960(9) 0.9460(8) 0.8342(8) 0.046(3) Uani 1 1 d . U . . .
N12 N 0.5958(11) 0.8321(8) 0.7407(8) 0.052(3) Uani 1 1 d . U . . .
C1 C 0.4769(16) 0.5277(14) 0.7384(12) 0.090(5) Uani 1 1 d . U . . .
H1A H 0.4433 0.5664 0.7808 0.108 Uiso 1 1 calc R U . . .
H1B H 0.5598 0.5480 0.7312 0.108 Uiso 1 1 calc R U . . .
C2 C 0.4766(14) 0.4289(13) 0.7640(10) 0.078(5) Uani 1 1 d . U . . .
H2A H 0.3946 0.4097 0.7755 0.093 Uiso 1 1 calc R U . . .
H2B H 0.5279 0.4209 0.8137 0.093 Uiso 1 1 calc R U . . .
C3 C 0.4546(15) 0.6141(11) 0.6155(13) 0.086(5) Uani 1 1 d . U . . .
H3A H 0.4809 0.6667 0.6500 0.103 Uiso 1 1 calc R U . . .
H3B H 0.3914 0.6359 0.5763 0.103 Uiso 1 1 calc R U . . .
C4 C 0.5623(15) 0.5745(11) 0.5700(13) 0.085(6) Uani 1 1 d . U . . .
H4A H 0.5916 0.6215 0.5325 0.102 Uiso 1 1 calc R U . . .
H4B H 0.6283 0.5584 0.6092 0.102 Uiso 1 1 calc R U . . .
C5 C 0.2795(12) 0.5560(10) 0.6794(10) 0.059(4) Uani 1 1 d . U . . .
H5A H 0.2579 0.5245 0.7295 0.071 Uiso 1 1 calc R U . . .
H5B H 0.2665 0.6230 0.6865 0.071 Uiso 1 1 calc R U . . .
C6 C 0.2022(12) 0.5223(9) 0.6112(10) 0.047(4) Uani 1 1 d . U . . .
H6A H 0.2167 0.5590 0.5623 0.056 Uiso 1 1 calc R U . . .
H6B H 0.1176 0.5299 0.6237 0.056 Uiso 1 1 calc R U . . .
C7 C 0.5441(18) 0.2822(14) 0.7222(11) 0.099(6) Uani 1 1 d . U . . .
H7A H 0.4667 0.2529 0.7320 0.119 Uiso 1 1 calc R U . . .
H7B H 0.5903 0.2847 0.7746 0.119 Uiso 1 1 calc R U . . .
C8 C 0.6124(17) 0.2185(13) 0.6641(10) 0.067(4) Uani 1 1 d . U . . .
C9 C 0.7252(17) 0.2446(11) 0.6390(10) 0.069(4) Uani 1 1 d . U . . .
H9A H 0.7607 0.3015 0.6555 0.083 Uiso 1 1 calc R U . . .
C10 C 0.7832(16) 0.1834(11) 0.5889(10) 0.065(4) Uani 1 1 d . U . . .
H10A H 0.8583 0.1996 0.5691 0.077 Uiso 1 1 calc R U . . .
C11 C 0.7323(14) 0.1001(10) 0.5681(9) 0.053(4) Uani 1 1 d . U . . .
H11A H 0.7743 0.0583 0.5359 0.064 Uiso 1 1 calc R U . . .
C12 C 0.6192(13) 0.0756(11) 0.5936(9) 0.049(4) Uani 1 1 d . U . . .
C13 C 0.5635(14) 0.1390(12) 0.6421(9) 0.061(4) Uani 1 1 d . U . . .
H13A H 0.4869 0.1244 0.6603 0.073 Uiso 1 1 calc R U . . .
C14 C 0.5599(14) -0.0119(10) 0.5708(9) 0.059(4) Uani 1 1 d . U . . .
H14A H 0.6092 -0.0633 0.5932 0.071 Uiso 1 1 calc R U . . .
H14B H 0.4824 -0.0143 0.5965 0.071 Uiso 1 1 calc R U . . .
C15 C 0.6344(12) 0.4501(10) 0.4899(10) 0.056(4) Uani 1 1 d . U . . .
H15A H 0.6932 0.4989 0.4792 0.067 Uiso 1 1 calc R U . . .
H15B H 0.6720 0.4064 0.5293 0.067 Uiso 1 1 calc R U . . .
C16 C 0.6003(11) 0.4001(10) 0.4128(10) 0.045(3) Uani 1 1 d . U . . .
C17 C 0.5527(13) 0.4483(11) 0.3459(11) 0.054(4) Uani 1 1 d . U . . .
H17A H 0.5406 0.5130 0.3495 0.065 Uiso 1 1 calc R U . . .
C18 C 0.5227(13) 0.4024(11) 0.2737(11) 0.058(4) Uani 1 1 d . U . . .
H18A H 0.4894 0.4353 0.2285 0.070 Uiso 1 1 calc R U . . .
C19 C 0.5425(11) 0.3067(10) 0.2690(9) 0.041(3) Uani 1 1 d . U . . .
H19A H 0.5239 0.2747 0.2201 0.049 Uiso 1 1 calc R U . . .
C20 C 0.5895(11) 0.2590(10) 0.3362(9) 0.038(3) Uani 1 1 d . U . . .
C21 C 0.6182(10) 0.3063(9) 0.4077(8) 0.034(3) Uani 1 1 d . U . . .
H21A H 0.6505 0.2736 0.4533 0.041 Uiso 1 1 calc R U . . .
C22 C 0.6042(11) 0.1558(9) 0.3314(9) 0.043(3) Uani 1 1 d . U . . .
H22A H 0.6602 0.1418 0.2889 0.052 Uiso 1 1 calc R U . . .
H22B H 0.6410 0.1337 0.3833 0.052 Uiso 1 1 calc R U . . .
C23 C 0.1578(12) 0.3634(9) 0.6496(9) 0.044(3) Uani 1 1 d . U . . .
H23A H 0.0718 0.3761 0.6392 0.053 Uiso 1 1 calc R U . . .
H23B H 0.1787 0.3800 0.7064 0.053 Uiso 1 1 calc R U . . .
C24 C 0.1791(10) 0.2622(9) 0.6387(8) 0.032(3) Uani 1 1 d . U . . .
C25 C 0.2253(13) 0.2107(10) 0.7025(9) 0.044(3) Uani 1 1 d . U . . .
H25A H 0.2437 0.2392 0.7532 0.053 Uiso 1 1 calc R U . . .
C26 C 0.2450(12) 0.1173(10) 0.6926(8) 0.041(3) Uani 1 1 d . U . . .
H26A H 0.2745 0.0814 0.7371 0.049 Uiso 1 1 calc R U . . .
C27 C 0.2220(11) 0.0754(9) 0.6183(8) 0.038(3) Uani 1 1 d . U . . .
H27A H 0.2371 0.0114 0.6124 0.045 Uiso 1 1 calc R U . . .
C28 C 0.1772(11) 0.1260(9) 0.5524(8) 0.032(3) Uani 1 1 d . U . . .
C29 C 0.1546(10) 0.2203(9) 0.5640(8) 0.032(3) Uani 1 1 d . U . . .
H29A H 0.1221 0.2561 0.5203 0.038 Uiso 1 1 calc R U . . .
C30 C 0.1457(11) 0.0822(9) 0.4726(8) 0.037(3) Uani 1 1 d . U . . .
H30A H 0.0679 0.0507 0.4757 0.044 Uiso 1 1 calc R U . . .
H30B H 0.1363 0.1312 0.4313 0.044 Uiso 1 1 calc R U . . .
C31 C 0.4892(12) -0.1374(9) 0.3764(10) 0.048(4) Uani 1 1 d . U . . .
H31A H 0.5636 -0.1262 0.3484 0.057 Uiso 1 1 calc R U . . .
H31B H 0.4625 -0.2013 0.3647 0.057 Uiso 1 1 calc R U . . .
C32 C 0.5107(12) -0.1243(9) 0.4659(9) 0.047(4) Uani 1 1 d . U . . .
H32A H 0.4389 -0.1431 0.4938 0.057 Uiso 1 1 calc R U . . .
H32B H 0.5778 -0.1640 0.4855 0.057 Uiso 1 1 calc R U . . .
C33 C 0.4129(13) -0.0442(9) 0.2623(8) 0.049(4) Uani 1 1 d . U . . .
H33A H 0.3388 -0.0163 0.2384 0.059 Uiso 1 1 calc R U . . .
H33B H 0.4318 -0.0994 0.2304 0.059 Uiso 1 1 calc R U . . .
C34 C 0.5146(13) 0.0249(9) 0.2608(10) 0.055(4) Uani 1 1 d . U . . .
H34A H 0.5902 -0.0058 0.2785 0.065 Uiso 1 1 calc R U . . .
H34B H 0.5224 0.0472 0.2049 0.065 Uiso 1 1 calc R U . . .
C35 C 0.2758(11) -0.1117(9) 0.3547(9) 0.043(4) Uani 1 1 d . U . . .
H35A H 0.2785 -0.1588 0.3979 0.052 Uiso 1 1 calc R U . . .
H35B H 0.2507 -0.1423 0.3033 0.052 Uiso 1 1 calc R U . . .
C36 C 0.1880(11) -0.0385(10) 0.3735(8) 0.044(4) Uani 1 1 d . U . . .
H36A H 0.1103 -0.0669 0.3845 0.053 Uiso 1 1 calc R U . . .
H36B H 0.1760 0.0036 0.3269 0.053 Uiso 1 1 calc R U . . .
C37 C 0.3786(11) 0.2503(12) 0.4703(9) 0.030(3) Uani 1 1 d . U . . .
O1 O 0.3847(16) 0.3172(13) 0.5031(12) 0.025(4) Uani 0.5 1 d . U P A 1
O2 O 0.4302(15) 0.1699(12) 0.4874(11) 0.025(4) Uani 0.5 1 d . U P A 1
O3 O 0.3156(13) 0.2393(11) 0.3958(9) 0.022(4) Uani 0.5 1 d . U P A 1
O1' O 0.4323(15) 0.2822(12) 0.5424(12) 0.031(4) Uani 0.5 1 d . U P A 2
O2' O 0.3768(19) 0.1847(15) 0.4414(13) 0.040(5) Uani 0.5 1 d . U P A 2
O3' O 0.3206(15) 0.3365(12) 0.4433(11) 0.035(4) Uani 0.5 1 d . U P A 2
C38 C 0.2592(11) 0.3244(9) 0.3653(8) 0.039(3) Uani 1 1 d . U . . .
H38A H 0.2160 0.3120 0.3137 0.058 Uiso 0.5 1 calc R U P A 1
H38B H 0.3206 0.3712 0.3576 0.058 Uiso 0.5 1 calc R U P A 1
H38C H 0.2034 0.3470 0.4043 0.058 Uiso 0.5 1 calc R U P A 1
H38D H 0.2206 0.3824 0.3486 0.058 Uiso 0.5 1 calc R U P A 2
H38E H 0.1988 0.2761 0.3689 0.058 Uiso 0.5 1 calc R U P A 2
H38F H 0.3167 0.3066 0.3256 0.058 Uiso 0.5 1 calc R U P A 2
C39 C 0.6809(13) 0.8243(10) 0.7060(9) 0.044(4) Uani 1 1 d . U . . .
C40 C 0.2586(13) 0.8207(10) 0.6366(9) 0.041(4) Uani 1 1 d . U . . .
C41 C 0.4349(11) 0.6736(9) 0.9089(10) 0.041(4) Uani 1 1 d . U . . .
C42 C 0.3690(11) 1.0084(10) 0.8723(9) 0.037(3) Uani 1 1 d . U . . .
N14 N 0.7375(15) 0.6561(10) 0.3917(10) 0.095(5) Uiso 1 1 d . U . . .
C47 C 0.8184(15) 0.6592(11) 0.4357(11) 0.064(5) Uiso 1 1 d . U . . .
C48 C 0.9231(16) 0.6664(12) 0.4882(12) 0.088(6) Uiso 1 1 d . U . . .
H48A H 0.9889 0.6335 0.4645 0.132 Uiso 1 1 calc R U . . .
H48B H 0.9075 0.6392 0.5407 0.132 Uiso 1 1 calc R U . . .
H48C H 0.9444 0.7315 0.4955 0.132 Uiso 1 1 calc R U . . .
Cl1 Cl 0.2896(8) 0.6058(6) 0.3676(7) 0.059(3) Uiso 0.5 1 d D U P B 1
O4 O 0.4005(19) 0.6498(16) 0.3849(18) 0.128(11) Uiso 0.5 1 d D U P B 1
O5 O 0.1986(14) 0.6691(12) 0.3883(11) 0.051(5) Uiso 0.5 1 d D U P B 1
O6 O 0.262(3) 0.5682(18) 0.2915(13) 0.097(9) Uiso 0.5 1 d D U P B 1
O7 O 0.2863(16) 0.5286(12) 0.4236(10) 0.056(6) Uiso 0.5 1 d D U P B 1
S5 S 0.2978(9) 0.6167(7) 0.4044(7) 0.060(3) Uiso 0.5 1 d D U P C 2
C46 C 0.314(2) 0.6027(18) 0.3119(14) 0.031(7) Uiso 0.5 1 d D U P C 2
N15 N 0.284(4) 0.556(3) 0.250(2) 0.136(16) Uiso 0.5 1 d D U P C 2

loop_
_atom_site_aniso_label
_atom_site_aniso_U_11
_atom_site_aniso_U_22
_atom_site_aniso_U_33
_atom_site_aniso_U_23
_atom_site_aniso_U_13
_atom_site_aniso_U_12
Co1 0.0319(11) 0.0363(12) 0.0388(12) -0.0098(10) 0.0065(9) 0.0025(9)
Co2 0.0244(10) 0.0294(11) 0.0283(10) -0.0024(9) 0.0054(8) -0.0008(9)
Co3 0.0336(11) 0.0448(13) 0.0460(13) 0.0027(11) 0.0053(9) 0.0060(9)
S1 0.052(3) 0.130(4) 0.047(3) 0.006(3) 0.019(2) 0.029(3)
S2 0.100(4) 0.082(4) 0.050(3) 0.009(3) -0.020(3) -0.045(3)
S3 0.055(3) 0.056(3) 0.066(3) 0.020(2) -0.001(2) -0.013(2)
S4 0.061(3) 0.061(3) 0.072(3) -0.018(3) 0.010(2) 0.003(2)
N1 0.037(7) 0.053(7) 0.079(9) -0.034(6) 0.009(6) -0.004(5)
N2 0.066(9) 0.110(10) 0.047(7) -0.016(7) -0.004(6) 0.043(8)
N3 0.049(7) 0.035(7) 0.078(8) -0.016(6) 0.033(6) -0.011(5)
N4 0.031(5) 0.041(6) 0.033(6) -0.007(5) 0.006(5) -0.003(5)
N5 0.036(6) 0.029(6) 0.046(7) -0.006(5) 0.005(5) -0.003(5)
N6 0.036(6) 0.036(6) 0.047(6) 0.002(5) 0.001(5) -0.004(5)
N7 0.035(6) 0.040(6) 0.030(6) -0.006(5) 0.016(5) -0.001(5)
N8 0.030(6) 0.030(6) 0.031(6) 0.000(5) 0.000(5) -0.002(4)
N9 0.036(7) 0.052(8) 0.055(8) 0.001(6) 0.012(5) 0.004(6)
N10 0.038(7) 0.036(7) 0.074(9) 0.006(6) 0.011(6) 0.009(6)
N11 0.033(7) 0.039(7) 0.065(9) -0.003(6) -0.001(6) 0.004(6)
N12 0.040(7) 0.063(9) 0.056(9) 0.008(7) 0.017(6) 0.011(6)
C1 0.056(11) 0.121(11) 0.092(12) -0.072(9) -0.011(9) 0.013(11)
C2 0.054(11) 0.136(12) 0.043(9) -0.038(9) -0.002(8) 0.041(11)
C3 0.061(11) 0.049(9) 0.152(15) -0.043(9) 0.046(10) -0.014(8)
C4 0.069(12) 0.055(11) 0.137(16) -0.041(10) 0.059(10) -0.020(8)
C5 0.043(8) 0.055(10) 0.083(12) -0.032(8) 0.020(7) 0.009(7)
C6 0.038(8) 0.038(7) 0.066(10) 0.001(7) 0.012(7) 0.008(6)
C7 0.130(15) 0.103(12) 0.060(12) -0.018(9) -0.035(10) 0.058(12)
C8 0.083(11) 0.065(10) 0.048(10) -0.001(8) -0.032(9) 0.021(8)
C9 0.098(11) 0.052(10) 0.052(11) -0.009(8) -0.045(9) -0.005(9)
C10 0.077(11) 0.063(11) 0.051(11) 0.014(9) -0.023(8) -0.007(8)
C11 0.059(9) 0.048(9) 0.052(10) 0.009(8) -0.009(7) 0.013(7)
C12 0.045(8) 0.065(10) 0.035(9) -0.002(7) -0.020(7) 0.008(7)
C13 0.058(10) 0.082(11) 0.039(10) -0.010(8) -0.024(8) 0.019(8)
C14 0.066(11) 0.051(9) 0.059(9) 0.010(7) -0.014(8) 0.000(7)
C15 0.032(8) 0.052(9) 0.085(10) -0.013(8) 0.023(7) 0.001(7)
C16 0.024(8) 0.047(8) 0.067(9) -0.006(7) 0.022(7) 0.003(7)
C17 0.046(10) 0.037(9) 0.081(10) 0.017(7) 0.028(8) 0.012(7)
C18 0.058(10) 0.056(9) 0.064(9) 0.035(8) 0.031(8) 0.012(8)
C19 0.036(9) 0.055(8) 0.034(8) 0.006(7) 0.026(6) -0.004(7)
C20 0.026(7) 0.043(7) 0.045(8) 0.003(6) 0.012(7) -0.002(6)
C21 0.025(7) 0.038(7) 0.041(8) 0.008(6) 0.012(6) 0.010(6)
C22 0.033(8) 0.047(7) 0.051(9) -0.005(7) 0.027(7) -0.001(6)
C23 0.040(8) 0.046(7) 0.047(10) -0.001(7) 0.012(7) 0.001(7)
C24 0.025(8) 0.041(7) 0.030(8) -0.005(6) 0.008(6) 0.003(6)
C25 0.053(9) 0.055(8) 0.025(8) 0.003(7) 0.011(7) -0.001(7)
C26 0.046(9) 0.056(8) 0.021(7) 0.017(7) 0.010(7) -0.006(7)
C27 0.037(8) 0.042(8) 0.036(7) 0.008(6) 0.012(7) 0.003(6)
C28 0.018(7) 0.045(8) 0.033(7) 0.001(6) -0.002(6) 0.006(6)
C29 0.019(7) 0.049(8) 0.027(7) 0.001(6) 0.008(6) 0.003(6)
C30 0.033(7) 0.036(8) 0.041(8) 0.001(6) 0.003(7) 0.003(6)
C31 0.037(8) 0.026(8) 0.080(9) -0.004(7) 0.002(8) -0.003(6)
C32 0.034(8) 0.033(8) 0.075(9) 0.010(7) 0.001(8) 0.000(6)
C33 0.064(10) 0.048(9) 0.037(8) -0.021(6) 0.016(7) -0.002(7)
C34 0.058(10) 0.051(10) 0.058(9) -0.025(8) 0.037(8) -0.008(7)
C35 0.038(7) 0.031(8) 0.060(10) -0.012(7) 0.003(7) -0.007(6)
C36 0.029(7) 0.054(10) 0.047(9) -0.012(7) -0.008(7) -0.003(6)
C37 0.014(7) 0.035(7) 0.042(8) 0.004(6) 0.004(6) -0.009(7)
O1 0.018(11) 0.020(9) 0.036(11) 0.004(8) 0.003(8) -0.007(8)
O2 0.017(10) 0.033(8) 0.025(9) 0.002(7) -0.002(8) -0.003(6)
O3 0.012(8) 0.027(9) 0.026(9) 0.000(7) 0.000(7) -0.005(7)
O1' 0.017(10) 0.030(9) 0.045(11) 0.000(8) -0.001(8) 0.000(7)
O2' 0.044(14) 0.035(8) 0.043(13) -0.014(9) 0.013(9) -0.007(8)
O3' 0.039(11) 0.036(9) 0.032(10) 0.004(8) 0.012(8) 0.004(8)
C38 0.032(8) 0.044(9) 0.041(8) 0.001(7) 0.002(6) 0.003(6)
C39 0.042(9) 0.048(10) 0.043(10) 0.004(8) 0.008(7) 0.012(8)
C40 0.049(10) 0.043(9) 0.034(9) 0.002(8) 0.015(6) 0.000(8)
C41 0.027(8) 0.017(8) 0.079(12) 0.001(7) 0.005(8) -0.001(6)
C42 0.020(8) 0.035(9) 0.055(10) -0.001(7) -0.008(7) 0.001(6)

loop_
_atom_type_symbol
_atom_type_description
_atom_type_scat_dispersion_real
_atom_type_scat_dispersion_imag
_atom_type_scat_source
C C 0.0033 0.0016 'International Tables Vol C Tables 4.2.6.8 and 6.1.1.4'
H H 0.0000 0.0000 'International Tables Vol C Tables 4.2.6.8 and 6.1.1.4'
N N 0.0061 0.0033 'International Tables Vol C Tables 4.2.6.8 and 6.1.1.4'
O O 0.0106 0.0060 'International Tables Vol C Tables 4.2.6.8 and 6.1.1.4'
S S 0.1246 0.1234 'International Tables Vol C Tables 4.2.6.8 and 6.1.1.4'
Cl Cl 0.1484 0.1585 'International Tables Vol C Tables 4.2.6.8 and 6.1.1.4'
Co Co 0.3494 0.9721 'International Tables Vol C Tables 4.2.6.8 and 6.1.1.4'

loop_
_geom_angle_atom_site_label_1
_geom_angle_atom_site_label_2
_geom_angle_atom_site_label_3
_geom_angle
O1 Co1 N3 94.4(6)
O1' Co1 N3 104.6(6)
O1 Co1 N2 121.0(7)
O1' Co1 N2 93.3(7)
N3 Co1 N2 106.3(6)
O1 Co1 N4 86.5(6)
O1' Co1 N4 101.9(6)
N3 Co1 N4 122.6(4)
N2 Co1 N4 122.0(5)
O1 Co1 N1 159.3(7)
O1' Co1 N1 172.6(7)
N3 Co1 N1 79.7(5)
N2 Co1 N1 79.6(5)
N4 Co1 N1 80.3(4)
O2' Co2 N6 126.5(8)
O2 Co2 N6 98.1(6)
O2' Co2 N8 92.3(6)
O2 Co2 N8 101.3(5)
N6 Co2 N8 110.2(4)
O2' Co2 N7 86.4(7)
O2 Co2 N7 98.9(6)
N6 Co2 N7 106.9(4)
N8 Co2 N7 134.3(4)
O2' Co2 N5 152.9(8)
O2 Co2 N5 178.4(6)
N6 Co2 N5 80.3(4)
N8 Co2 N5 79.8(4)
N7 Co2 N5 81.1(4)
N9 Co3 N11 106.1(5)
N9 Co3 N12 105.6(5)
N11 Co3 N12 113.7(5)
N9 Co3 N10 114.8(5)
N11 Co3 N10 108.1(5)
N12 Co3 N10 108.7(5)
C1 N1 C3 112.3(14)
C1 N1 C5 112.0(13)
C3 N1 C5 109.1(12)
C1 N1 Co1 108.9(11)
C3 N1 Co1 107.5(10)
C5 N1 Co1 106.8(8)
C7 N2 C2 111.3(15)
C7 N2 Co1 124.9(12)
C2 N2 Co1 105.0(9)
C4 N3 C15 107.6(11)
C4 N3 Co1 112.2(10)
C15 N3 Co1 117.0(9)
C6 N4 C23 110.5(10)
C6 N4 Co1 107.7(7)
C23 N4 Co1 119.8(8)
C35 N5 C31 110.3(10)
C35 N5 C33 109.5(10)
C31 N5 C33 110.3(11)
C35 N5 Co2 110.0(8)
C31 N5 Co2 109.7(8)
C33 N5 Co2 107.0(7)
C14 N6 C32 112.2(11)
C14 N6 Co2 118.8(9)
C32 N6 Co2 107.8(8)
C22 N7 C34 110.9(10)
C22 N7 Co2 113.4(8)
C34 N7 Co2 109.4(8)
C30 N8 C36 110.7(9)
C30 N8 Co2 121.3(8)
C36 N8 Co2 106.0(7)
C40 N9 Co3 172.9(12)
C41 N10 Co3 173.6(11)
C42 N11 Co3 172.7(12)
C39 N12 Co3 168.9(13)
N1 C1 C2 110.2(15)
C1 C2 N2 108.8(15)
N1 C3 C4 107.3(13)
N3 C4 C3 108.9(13)
C6 C5 N1 111.3(12)
C5 C6 N4 110.0(11)
N2 C7 C8 116.8(16)
C13 C8 C9 121.5(18)
C13 C8 C7 118.4(19)
C9 C8 C7 120.1(18)
C10 C9 C8 117.3(16)
C11 C10 C9 120.4(18)
C10 C11 C12 121.3(16)
C13 C12 C11 116.6(15)
C13 C12 C14 120.4(15)
C11 C12 C14 123.0(15)
C8 C13 C12 122.9(18)
N6 C14 C12 115.5(13)
C16 C15 N3 110.5(11)
C21 C16 C17 119.8(15)
C21 C16 C15 119.8(14)
C17 C16 C15 120.4(14)
C18 C17 C16 120.6(15)
C17 C18 C19 119.0(15)
C20 C19 C18 120.0(14)
C19 C20 C21 119.9(13)
C19 C20 C22 119.2(13)
C21 C20 C22 120.8(13)
C16 C21 C20 120.6(13)
N7 C22 C20 115.1(11)
N4 C23 C24 114.0(11)
C25 C24 C29 119.9(13)
C25 C24 C23 119.6(13)
C29 C24 C23 120.5(12)
C24 C25 C26 119.7(14)
C25 C26 C27 120.8(13)
C26 C27 C28 120.8(13)
C27 C28 C29 117.8(12)
C27 C28 C30 122.2(12)
C29 C28 C30 119.9(12)
C24 C29 C28 121.0(12)
N8 C30 C28 113.9(10)
N5 C31 C32 107.8(11)
N6 C32 C31 110.8(11)
N5 C33 C34 108.5(11)
N7 C34 C33 111.0(11)
N5 C35 C36 110.1(11)
C35 C36 N8 108.6(10)
O1 C37 O2 130.3(19)
O2' C37 O1' 133(2)
O1 C37 O3 123.1(18)
O2 C37 O3 106.5(17)
O2' C37 O3' 129(2)
O1' C37 O3' 98.4(17)
C37 O1 Co1 159.6(18)
C37 O2 Co2 125.2(14)
C37 O3 C38 113.5(14)
C37 O1' Co1 128.3(14)
C37 O2' Co2 160(2)
C38 O3' C37 110.7(14)
N12 C39 S1 177.5(14)
N9 C40 S2 178.1(14)
N10 C41 S3 177.5(13)
N11 C42 S4 178.1(13)
N14 C47 C48 177(2)
O6 Cl1 O4 121(2)
O6 Cl1 O5 109.9(13)
O4 Cl1 O5 107.2(13)
O6 Cl1 O7 105.4(12)
O4 Cl1 O7 105.5(13)
O5 Cl1 O7 107.4(13)
N15 C46 S5 145(3)

loop_
_geom_bond_atom_site_label_1
_geom_bond_atom_site_label_2
_geom_bond_distance
Co1 O1 2.01(2)
Co1 O1' 2.018(17)
Co1 N3 2.093(11)
Co1 N2 2.106(13)
Co1 N4 2.152(10)
Co1 N1 2.251(12)
Co2 O2' 1.94(2)
Co2 O2 1.991(17)
Co2 N6 2.120(10)
Co2 N8 2.135(10)
Co2 N7 2.150(10)
Co2 N5 2.203(10)
Co3 N9 1.912(13)
Co3 N11 1.934(12)
Co3 N12 1.941(12)
Co3 N10 1.971(13)
S1 C39 1.626(16)
S2 C40 1.634(17)
S3 C41 1.607(16)
S4 C42 1.621(16)
N1 C1 1.41(2)
N1 C3 1.48(2)
N1 C5 1.505(17)
N2 C7 1.37(2)
N2 C2 1.509(18)
N3 C4 1.437(18)
N3 C15 1.544(17)
N4 C6 1.486(15)
N4 C23 1.497(16)
N5 C35 1.483(15)
N5 C31 1.485(16)
N5 C33 1.497(16)
N6 C14 1.450(18)
N6 C32 1.477(16)
N7 C22 1.470(16)
N7 C34 1.473(15)
N8 C30 1.489(15)
N8 C36 1.509(15)
N9 C40 1.165(15)
N10 C41 1.144(16)
N11 C42 1.153(15)
N12 C39 1.147(15)
C1 C2 1.49(2)
C3 C4 1.57(2)
C5 C6 1.48(2)
C7 C8 1.56(2)
C8 C13 1.32(2)
C8 C9 1.41(2)
C9 C10 1.40(2)
C10 C11 1.37(2)
C11 C12 1.41(2)
C12 C13 1.392(19)
C12 C14 1.474(19)
C15 C16 1.50(2)
C16 C21 1.379(18)
C16 C17 1.40(2)
C17 C18 1.40(2)
C18 C19 1.409(19)
C19 C20 1.393(18)
C20 C21 1.394(18)
C20 C22 1.508(18)
C23 C24 1.500(17)
C24 C25 1.375(18)
C24 C29 1.395(16)
C25 C26 1.385(18)
C26 C27 1.386(18)
C27 C28 1.390(17)
C28 C29 1.407(16)
C28 C30 1.495(17)
C31 C32 1.50(2)
C33 C34 1.522(17)
C35 C36 1.493(17)
C37 O2' 1.07(2)
C37 O1 1.11(2)
C37 O2 1.33(2)
C37 O1' 1.39(2)
C37 O3 1.40(2)
C37 O3' 1.47(2)
O3 C38 1.47(2)
O3' C38 1.45(2)
N14 C47 1.138(19)
C47 C48 1.43(2)
Cl1 O6 1.40(2)
Cl1 O4 1.42(2)
Cl1 O5 1.430(16)
Cl1 O7 1.457(16)
S5 C46 1.57(2)
C46 N15 1.26(3)

loop_
_geom_torsion_atom_site_label_1
_geom_torsion_atom_site_label_2
_geom_torsion_atom_site_label_3
_geom_torsion_atom_site_label_4
_geom_torsion
C3 N1 C1 C2 -148.8(14)
C5 N1 C1 C2 88.1(16)
Co1 N1 C1 C2 -29.9(17)
N1 C1 C2 N2 56.6(18)
C7 N2 C2 C1 169.3(15)
Co1 N2 C2 C1 -52.9(15)
C1 N1 C3 C4 80.9(18)
C5 N1 C3 C4 -154.3(14)
Co1 N1 C3 C4 -38.8(16)
C15 N3 C4 C3 -173.4(15)
Co1 N3 C4 C3 -43.4(19)
N1 C3 C4 N3 55(2)
C1 N1 C5 C6 -151.5(15)
C3 N1 C5 C6 83.6(16)
Co1 N1 C5 C6 -32.3(15)
N1 C5 C6 N4 54.8(16)
C23 N4 C6 C5 84.8(13)
Co1 N4 C6 C5 -47.8(13)
C2 N2 C7 C8 -169.8(14)
Co1 N2 C7 C8 63(2)
N2 C7 C8 C13 -125.5(19)
N2 C7 C8 C9 57(2)
C13 C8 C9 C10 1(2)
C7 C8 C9 C10 178.3(14)
C8 C9 C10 C11 -2(2)
C9 C10 C11 C12 3(2)
C10 C11 C12 C13 -1(2)
C10 C11 C12 C14 178.3(13)
C9 C8 C13 C12 0(2)
C7 C8 C13 C12 -177.1(13)
C11 C12 C13 C8 0(2)
C14 C12 C13 C8 -179.8(15)
C32 N6 C14 C12 164.2(12)
Co2 N6 C14 C12 -68.9(15)
C13 C12 C14 N6 120.5(15)
C11 C12 C14 N6 -59.2(19)
C4 N3 C15 C16 -150.8(14)
Co1 N3 C15 C16 81.9(14)
N3 C15 C16 C21 -117.8(13)
N3 C15 C16 C17 63.4(17)
C21 C16 C17 C18 0(2)
C15 C16 C17 C18 179.0(13)
C16 C17 C18 C19 -1(2)
C17 C18 C19 C20 1.1(19)
C18 C19 C20 C21 -0.8(18)
C18 C19 C20 C22 176.9(11)
C17 C16 C21 C20 0.1(19)
C15 C16 C21 C20 -178.7(11)
C19 C20 C21 C16 0.2(18)
C22 C20 C21 C16 -177.5(11)
C34 N7 C22 C20 142.8(12)
Co2 N7 C22 C20 -93.7(12)
C19 C20 C22 N7 -60.2(16)
C21 C20 C22 N7 117.5(13)
C6 N4 C23 C24 -179.3(11)
Co1 N4 C23 C24 -53.3(14)
N4 C23 C24 C25 119.1(14)
N4 C23 C24 C29 -59.6(15)
C29 C24 C25 C26 -1.4(19)
C23 C24 C25 C26 180.0(12)
C24 C25 C26 C27 2(2)
C25 C26 C27 C28 -1(2)
C26 C27 C28 C29 -0.9(18)
C26 C27 C28 C30 -176.8(12)
C25 C24 C29 C28 -0.4(18)
C23 C24 C29 C28 178.2(11)
C27 C28 C29 C24 1.5(18)
C30 C28 C29 C24 177.6(11)
C36 N8 C30 C28 170.2(11)
Co2 N8 C30 C28 -64.8(13)
C27 C28 C30 N8 -43.7(17)
C29 C28 C30 N8 140.4(11)
C35 N5 C31 C32 -88.3(13)
C33 N5 C31 C32 150.6(11)
Co2 N5 C31 C32 33.0(12)
C14 N6 C32 C31 179.9(12)
Co2 N6 C32 C31 47.3(12)
N5 C31 C32 N6 -54.1(14)
C35 N5 C33 C34 161.2(11)
C31 N5 C33 C34 -77.3(13)
Co2 N5 C33 C34 41.9(12)
C22 N7 C34 C33 163.3(12)
Co2 N7 C34 C33 37.5(14)
N5 C33 C34 N7 -54.3(16)
C31 N5 C35 C36 147.3(12)
C33 N5 C35 C36 -91.1(14)
Co2 N5 C35 C36 26.3(13)
N5 C35 C36 N8 -52.7(15)
C30 N8 C36 C35 -174.4(11)
Co2 N8 C36 C35 52.3(12)
O2 C37 O1 Co1 -17(6)
O1' C37 O1 Co1 -13(3)
O3 C37 O1 Co1 167(3)
O3' C37 O1 Co1 165(5)
O2' C37 O2 Co2 0.6(16)
O1 C37 O2 Co2 -179.0(16)
O1' C37 O2 Co2 178.1(13)
O3 C37 O2 Co2 -2.8(17)
O2' C37 O3 C38 -179.0(18)
O1 C37 O3 C38 0(2)
O2 C37 O3 C38 -176.2(13)
O1' C37 O3 C38 0(6)
O3' C37 O3 C38 1.8(12)
O2' C37 O1' Co1 -175.0(19)
O1 C37 O1' Co1 5.8(15)
O2 C37 O1' Co1 -177.5(15)
O3 C37 O1' Co1 6(6)
O3' C37 O1' Co1 4.5(16)
O2 C37 O2' Co2 -1(4)
O1' C37 O2' Co2 -5(6)
O3 C37 O2' Co2 175(5)
O3' C37 O2' Co2 176(4)
O2' C37 O3' C38 -3(2)
O1 C37 O3' C38 176.7(19)
O1' C37 O3' C38 177.8(13)
O3 C37 O3' C38 -1.8(12)
C37 O3' C38 O3 1.7(12)
C37 O3 C38 O3' -1.8(12)
